data_7215254
loop_
_publ_author_name
'Taylor, Rupert G. D.'
'Yeo, Benjamin R.'
'Hallett, Andrew J.'
'Kariuki, Benson M.'
'Pope, Simon J. A.'

_publ_section_title
;
 An organometallic complex revealing an unexpected, reversible,
 temperature induced SC--SC transformation
;
_journal_issue 21
_journal_name_full CrystEngComm
_journal_page_first 4641
_journal_paper_doi 10.1039/c4ce00070f
_journal_volume 16
_journal_year 2014
_chemical_formula_moiety 'C25 H17 Cl N4 O4 Re, C F3 O3 S'
_chemical_formula_sum 'C26 H17 Cl F3 N4 O7 Re S'
_chemical_formula_weight 808.15
_chemical_name_systematic
;
?
;
_space_group_IT_number 2
_symmetry_cell_setting triclinic
_symmetry_space_group_name_Hall '-P 1'
_symmetry_space_group_name_H-M 'P -1'
_atom_sites_solution_hydrogens geom
_atom_sites_solution_primary direct
_atom_sites_solution_secondary difmap
_audit_creation_method SHELXL-97
_cell_angle_alpha 109.009(2)
_cell_angle_beta 91.179(2)
_cell_angle_gamma 117.018(2)
_cell_formula_units_Z 2
_cell_length_a 10.8109(4)
_cell_length_b 11.2437(4)
_cell_length_c 13.6707(5)
_cell_measurement_reflns_used 4849
_cell_measurement_temperature 150(2)
_cell_measurement_theta_max 27.46
_cell_measurement_theta_min 2.95
_cell_volume 1371.34(9)
_computing_cell_refinement DENZO/SCALEPACK
_computing_data_collection 'cOLLECT,Nonius BV, 1997-2001'
_computing_data_reduction DENZO/SCALEPACK
_computing_structure_refinement SHELXL-97
_computing_structure_solution SHELXs-97
_diffrn_ambient_temperature 150(2)
_diffrn_measured_fraction_theta_full 0.991
_diffrn_measured_fraction_theta_max 0.991
_diffrn_measurement_device_type 'Nonius Kappa CCD'
_diffrn_measurement_method CCD
_diffrn_radiation_monochromator graphite
_diffrn_radiation_source 'fine-focus sealed tube'
_diffrn_radiation_type MoK\a
_diffrn_radiation_wavelength 0.71073
_diffrn_reflns_av_R_equivalents 0.0464
_diffrn_reflns_av_sigmaI/netI 0.0879
_diffrn_reflns_limit_h_max 10
_diffrn_reflns_limit_h_min -14
_diffrn_reflns_limit_k_max 14
_diffrn_reflns_limit_k_min -13
_diffrn_reflns_limit_l_max 17
_diffrn_reflns_limit_l_min -15
_diffrn_reflns_number 9088
_diffrn_reflns_theta_full 27.46
_diffrn_reflns_theta_max 27.46
_diffrn_reflns_theta_min 2.95
_exptl_absorpt_coefficient_mu 4.679
_exptl_absorpt_correction_T_max 0.7997
_exptl_absorpt_correction_T_min 0.7059
_exptl_absorpt_correction_type empirical
_exptl_absorpt_process_details Denzo/Scalepack
_exptl_crystal_colour yellow
_exptl_crystal_density_diffrn 1.957
_exptl_crystal_density_method 'not measured'
_exptl_crystal_description block
_exptl_crystal_F_000 784
_exptl_crystal_size_max 0.08
_exptl_crystal_size_mid 0.06
_exptl_crystal_size_min 0.05
_refine_diff_density_max 1.909
_refine_diff_density_min -1.403
_refine_diff_density_rms 0.217
_refine_ls_extinction_method none
_refine_ls_goodness_of_fit_ref 1.053
_refine_ls_hydrogen_treatment constr
_refine_ls_matrix_type full
_refine_ls_number_parameters 388
_refine_ls_number_reflns 6208
_refine_ls_number_restraints 0
_refine_ls_restrained_S_all 1.053
_refine_ls_R_factor_all 0.0872
_refine_ls_R_factor_gt 0.0590
_refine_ls_shift/su_max 0.000
_refine_ls_shift/su_mean 0.000
_refine_ls_structure_factor_coef Fsqd
_refine_ls_weighting_details 'calc w=1/[\s^2^(Fo^2^)+(0.0369P)^2^+9.9112P] where P=(Fo^2^+2Fc^2^)/3'
_refine_ls_weighting_scheme calc
_refine_ls_wR_factor_gt 0.1118
_refine_ls_wR_factor_ref 0.1228
_reflns_number_gt 4849
_reflns_number_total 6208
_reflns_threshold_expression >2sigma(I)
_cod_data_source_file c4ce00070f2.cif
_cod_data_source_block sjp1026
_cod_depositor_comments
;
The following automatic conversions were performed:

'_symmetry_cell_setting' value 'Triclinic' changed to 'triclinic'
according to
/usr/data/users/saulius/crontab/automatic-downloads/rss-feeds/RSC/lib/dictionaries/cif_core.dic
dictionary named 'cif_core.dic' version 2.4.2 from 2011-04-26.

Automatic conversion script
Id: cif_fix_values 2281 2013-09-26 08:29:07Z andrius 

 Adding full bibliography for 7215250--7215263.cif.
;
_cod_original_sg_symbol_H-M P-1
_cod_database_code 7215254

loop_
_symmetry_equiv_pos_as_xyz
'x, y, z'
'-x, -y, -z'

loop_
_atom_site_label
_atom_site_type_symbol
_atom_site_fract_x
_atom_site_fract_y
_atom_site_fract_z
_atom_site_U_iso_or_equiv
_atom_site_adp_type
_atom_site_occupancy
_atom_site_symmetry_multiplicity
_atom_site_calc_flag
_atom_site_refinement_flags
C1 C 0.1349(10) 0.4129(9) 0.0055(7) 0.035(2) Uani 1 1 d .
C2 C 0.1930(10) 0.4032(10) -0.0851(7) 0.038(2) Uani 1 1 d .
H2 H 0.1807 0.3130 -0.1313 0.046 Uiso 1 1 calc R
C3 C 0.2686(10) 0.5254(10) -0.1074(7) 0.038(2) Uani 1 1 d .
H3 H 0.3104 0.5201 -0.1680 0.046 Uiso 1 1 calc R
C4 C 0.2828(9) 0.6551(10) -0.0407(7) 0.037(2) Uani 1 1 d .
C5 C 0.2253(10) 0.6656(10) 0.0486(7) 0.040(2) Uani 1 1 d .
H5 H 0.2361 0.7557 0.0937 0.048 Uiso 1 1 calc R
C6 C 0.1526(10) 0.5454(10) 0.0721(7) 0.042(2) Uani 1 1 d .
H6 H 0.1139 0.5525 0.1342 0.050 Uiso 1 1 calc R
C7 C -0.0354(9) 0.1596(10) -0.0298(7) 0.034(2) Uani 1 1 d .
C8 C -0.1205(9) 0.0553(8) 0.0225(6) 0.0286(18) Uani 1 1 d .
C9 C -0.2266(10) -0.0797(10) -0.0408(7) 0.039(2) Uani 1 1 d .
H9 H -0.2416 -0.1084 -0.1154 0.047 Uiso 1 1 calc R
C10 C -0.3107(9) -0.1726(10) 0.0044(7) 0.035(2) Uani 1 1 d .
H10 H -0.3839 -0.2663 -0.0387 0.042 Uiso 1 1 calc R
C11 C -0.2877(9) -0.1285(9) 0.1134(7) 0.036(2) Uani 1 1 d .
H11 H -0.3495 -0.1927 0.1434 0.043 Uiso 1 1 calc R
C12 C -0.1001(8) 0.0908(8) 0.1315(6) 0.0286(18) Uani 1 1 d .
H12 H -0.0248 0.1827 0.1755 0.034 Uiso 1 1 calc R
C13 C -0.0007(9) 0.3877(9) 0.3685(6) 0.0295(18) Uani 1 1 d .
H13 H 0.0854 0.3865 0.3809 0.035 Uiso 1 1 calc R
C14 C 0.0061(9) 0.5101(9) 0.3648(7) 0.0326(19) Uani 1 1 d .
H14 H 0.0950 0.5903 0.3712 0.039 Uiso 1 1 calc R
C15 C -0.1170(9) 0.5168(9) 0.3516(7) 0.0332(19) Uani 1 1 d .
H15 H -0.1137 0.6025 0.3513 0.040 Uiso 1 1 calc R
C16 C -0.2446(9) 0.3975(9) 0.3390(6) 0.0300(18) Uani 1 1 d .
H16 H -0.3305 0.4001 0.3295 0.036 Uiso 1 1 calc R
C17 C -0.2476(8) 0.2732(8) 0.3403(5) 0.0222(16) Uani 1 1 d .
C18 C -0.3777(9) 0.1414(8) 0.3278(6) 0.0264(17) Uani 1 1 d .
C19 C -0.5130(9) 0.1265(9) 0.3103(7) 0.0323(19) Uani 1 1 d .
H19 H -0.5239 0.2036 0.3050 0.039 Uiso 1 1 calc R
C20 C -0.6313(9) -0.0028(9) 0.3005(7) 0.0325(19) Uani 1 1 d .
H20 H -0.7239 -0.0148 0.2890 0.039 Uiso 1 1 calc R
C21 C -0.6121(9) -0.1121(9) 0.3077(7) 0.0332(19) Uani 1 1 d .
H21 H -0.6916 -0.2006 0.3015 0.040 Uiso 1 1 calc R
C22 C -0.4753(9) -0.0930(9) 0.3241(6) 0.0325(19) Uani 1 1 d .
H22 H -0.4634 -0.1697 0.3289 0.039 Uiso 1 1 calc R
C23 C 0.0534(9) 0.1175(9) 0.3614(6) 0.0284(18) Uani 1 1 d .
C24 C -0.1844(9) -0.1252(9) 0.3412(7) 0.0316(19) Uani 1 1 d .
C25 C -0.1213(8) 0.1191(8) 0.5006(7) 0.0255(18) Uani 1 1 d .
C26 C 0.4166(9) 0.5759(9) 0.4052(7) 0.034(2) Uani 1 1 d .
N1 N 0.0601(8) 0.2943(8) 0.0361(6) 0.0375(17) Uani 1 1 d .
H1 H 0.0772 0.3097 0.1035 0.045 Uiso 1 1 calc R
N2 N -0.1833(7) -0.0004(7) 0.1785(5) 0.0264(15) Uani 1 1 d .
N3 N -0.1245(7) 0.2674(7) 0.3554(5) 0.0245(14) Uani 1 1 d .
N4 N -0.3605(7) 0.0300(7) 0.3333(5) 0.0238(14) Uani 1 1 d .
O1 O -0.0611(7) 0.1200(7) -0.1261(5) 0.0457(16) Uani 1 1 d .
O2 O 0.1711(7) 0.1513(7) 0.3697(5) 0.0442(16) Uani 1 1 d .
O3 O -0.2085(6) -0.2375(6) 0.3362(5) 0.0402(15) Uani 1 1 d .
O4 O -0.1090(6) 0.1456(6) 0.5913(5) 0.0366(14) Uani 1 1 d .
O5 O 0.2295(6) 0.3875(7) 0.2392(4) 0.0377(14) Uani 1 1 d .
O6 O 0.4537(6) 0.3869(6) 0.2618(5) 0.0402(15) Uani 1 1 d .
O7 O 0.4452(7) 0.5772(7) 0.2191(5) 0.0414(15) Uani 1 1 d .
Cl1 Cl 0.3750(3) 0.8104(3) -0.07003(19) 0.0471(6) Uani 1 1 d .
Re1 Re -0.14577(4) 0.06477(4) 0.35141(3) 0.02679(12) Uani 1 1 d .
S1 S 0.3836(2) 0.4707(2) 0.26537(15) 0.0269(4) Uani 1 1 d .
F1 F 0.3631(6) 0.4927(6) 0.4609(4) 0.0430(12) Uani 1 1 d .
F2 F 0.3537(6) 0.6600(5) 0.4221(4) 0.0414(12) Uani 1 1 d .
F3 F 0.5540(5) 0.6640(6) 0.4469(4) 0.0462(13) Uani 1 1 d .

loop_
_atom_site_aniso_label
_atom_site_aniso_U_11
_atom_site_aniso_U_22
_atom_site_aniso_U_33
_atom_site_aniso_U_23
_atom_site_aniso_U_13
_atom_site_aniso_U_12
C1 0.039(5) 0.034(5) 0.036(5) 0.009(4) -0.004(4) 0.023(4)
C2 0.054(6) 0.037(5) 0.040(5) 0.020(4) 0.020(4) 0.032(5)
C3 0.055(6) 0.039(5) 0.034(5) 0.019(4) 0.020(4) 0.030(5)
C4 0.034(5) 0.036(5) 0.044(5) 0.020(4) 0.001(4) 0.016(4)
C5 0.037(5) 0.038(5) 0.039(5) 0.009(4) 0.004(4) 0.018(4)
C6 0.041(6) 0.048(6) 0.034(5) 0.014(4) 0.005(4) 0.022(5)
C7 0.031(5) 0.041(5) 0.036(5) 0.008(4) 0.004(4) 0.025(4)
C8 0.028(4) 0.022(4) 0.030(4) 0.002(3) -0.002(3) 0.013(4)
C9 0.048(6) 0.048(6) 0.036(5) 0.016(4) 0.010(4) 0.034(5)
C10 0.028(5) 0.034(5) 0.038(5) 0.004(4) 0.004(4) 0.017(4)
C11 0.025(5) 0.027(5) 0.056(6) 0.014(4) 0.005(4) 0.014(4)
C12 0.025(4) 0.021(4) 0.036(4) 0.005(3) 0.001(3) 0.012(4)
C13 0.025(4) 0.029(5) 0.038(5) 0.013(4) 0.007(3) 0.015(4)
C14 0.027(5) 0.026(4) 0.043(5) 0.016(4) 0.008(4) 0.009(4)
C15 0.032(5) 0.023(4) 0.051(5) 0.017(4) 0.007(4) 0.017(4)
C16 0.024(4) 0.031(5) 0.038(4) 0.011(4) 0.001(3) 0.018(4)
C17 0.023(4) 0.020(4) 0.023(4) 0.007(3) 0.002(3) 0.010(3)
C18 0.035(5) 0.025(4) 0.029(4) 0.009(3) 0.009(3) 0.023(4)
C19 0.028(5) 0.034(5) 0.047(5) 0.020(4) 0.010(4) 0.022(4)
C20 0.031(5) 0.033(5) 0.042(5) 0.016(4) 0.008(4) 0.022(4)
C21 0.024(4) 0.032(5) 0.045(5) 0.017(4) 0.005(4) 0.014(4)
C22 0.034(5) 0.031(5) 0.040(5) 0.015(4) 0.007(4) 0.020(4)
C23 0.030(5) 0.024(4) 0.033(4) 0.007(3) 0.004(3) 0.018(4)
C24 0.027(5) 0.024(5) 0.038(5) 0.006(4) 0.006(4) 0.011(4)
C25 0.012(4) 0.020(4) 0.052(5) 0.017(4) 0.009(3) 0.011(3)
C26 0.034(5) 0.035(5) 0.044(5) 0.018(4) 0.006(4) 0.023(4)
N1 0.038(4) 0.042(5) 0.032(4) 0.013(3) 0.004(3) 0.020(4)
N2 0.017(3) 0.027(4) 0.040(4) 0.008(3) 0.001(3) 0.018(3)
N3 0.026(4) 0.027(4) 0.025(3) 0.009(3) 0.006(3) 0.018(3)
N4 0.023(3) 0.017(3) 0.036(4) 0.011(3) 0.006(3) 0.012(3)
O1 0.064(5) 0.039(4) 0.032(3) 0.010(3) 0.006(3) 0.025(4)
O2 0.034(4) 0.040(4) 0.070(4) 0.022(3) 0.011(3) 0.026(3)
O3 0.033(3) 0.025(3) 0.066(4) 0.017(3) 0.005(3) 0.017(3)
O4 0.035(4) 0.038(4) 0.043(4) 0.020(3) 0.010(3) 0.020(3)
O5 0.029(3) 0.045(4) 0.035(3) 0.013(3) 0.003(3) 0.016(3)
O6 0.036(4) 0.036(4) 0.057(4) 0.016(3) 0.007(3) 0.026(3)
O7 0.048(4) 0.037(4) 0.043(3) 0.019(3) 0.010(3) 0.020(3)
Cl1 0.0510(15) 0.0396(13) 0.0544(14) 0.0231(11) 0.0104(11) 0.0215(12)
Re1 0.02357(18) 0.02334(18) 0.03793(19) 0.01176(13) 0.00482(13) 0.01487(14)
S1 0.0230(10) 0.0264(11) 0.0323(10) 0.0090(8) 0.0018(8) 0.0144(9)
F1 0.043(3) 0.050(3) 0.045(3) 0.027(3) 0.011(2) 0.024(3)
F2 0.050(3) 0.039(3) 0.041(3) 0.010(2) 0.007(2) 0.030(3)
F3 0.030(3) 0.042(3) 0.046(3) 0.007(2) -0.010(2) 0.010(3)

loop_
_atom_type_symbol
_atom_type_description
_atom_type_scat_dispersion_real
_atom_type_scat_dispersion_imag
_atom_type_scat_source
C C 0.0033 0.0016 'International Tables Vol C Tables 4.2.6.8 and 6.1.1.4'
H H 0.0000 0.0000 'International Tables Vol C Tables 4.2.6.8 and 6.1.1.4'
N N 0.0061 0.0033 'International Tables Vol C Tables 4.2.6.8 and 6.1.1.4'
O O 0.0106 0.0060 'International Tables Vol C Tables 4.2.6.8 and 6.1.1.4'
Cl Cl 0.1484 0.1585 'International Tables Vol C Tables 4.2.6.8 and 6.1.1.4'
Re Re -1.0185 7.2310 'International Tables Vol C Tables 4.2.6.8 and 6.1.1.4'
S S 0.1246 0.1234 'International Tables Vol C Tables 4.2.6.8 and 6.1.1.4'
F F 0.0171 0.0103 'International Tables Vol C Tables 4.2.6.8 and 6.1.1.4'

loop_
_geom_angle_atom_site_label_1
_geom_angle_atom_site_label_2
_geom_angle_atom_site_label_3
_geom_angle
C6 C1 C2 119.6(9)
C6 C1 N1 116.9(8)
C2 C1 N1 123.5(8)
C3 C2 C1 119.8(8)
C3 C2 H2 120.1
C1 C2 H2 120.1
C4 C3 C2 119.4(8)
C4 C3 H3 120.3
C2 C3 H3 120.3
C5 C4 C3 121.2(9)
C5 C4 Cl1 119.0(7)
C3 C4 Cl1 119.8(7)
C6 C5 C4 119.6(9)
C6 C5 H5 120.2
C4 C5 H5 120.2
C5 C6 C1 120.4(9)
C5 C6 H6 119.8
C1 C6 H6 119.8
O1 C7 N1 124.4(9)
O1 C7 C8 119.4(8)
N1 C7 C8 116.1(7)
C9 C8 C12 118.0(8)
C9 C8 C7 118.3(7)
C12 C8 C7 123.7(7)
C10 C9 C8 119.7(8)
C10 C9 H9 120.2
C8 C9 H9 120.2
C9 C10 C11 119.4(8)
C9 C10 H10 120.3
C11 C10 H10 120.3
N2 C11 C10 123.5(9)
N2 C11 H11 118.2
C10 C11 H11 118.2
N2 C12 C8 123.4(7)
N2 C12 H12 118.3
C8 C12 H12 118.3
N3 C13 C14 123.2(7)
N3 C13 H13 118.4
C14 C13 H13 118.4
C13 C14 C15 119.5(8)
C13 C14 H14 120.2
C15 C14 H14 120.2
C16 C15 C14 119.0(8)
C16 C15 H15 120.5
C14 C15 H15 120.5
C15 C16 C17 119.9(7)
C15 C16 H16 120.1
C17 C16 H16 120.1
N3 C17 C16 121.2(7)
N3 C17 C18 115.0(6)
C16 C17 C18 123.8(7)
N4 C18 C19 121.0(7)
N4 C18 C17 115.9(7)
C19 C18 C17 123.1(7)
C20 C19 C18 119.2(8)
C20 C19 H19 120.4
C18 C19 H19 120.4
C21 C20 C19 119.1(8)
C21 C20 H20 120.5
C19 C20 H20 120.5
C20 C21 C22 119.8(8)
C20 C21 H21 120.1
C22 C21 H21 120.1
N4 C22 C21 122.0(8)
N4 C22 H22 119.0
C21 C22 H22 119.0
O2 C23 Re1 178.2(7)
O3 C24 Re1 178.9(8)
O4 C25 Re1 176.8(7)
F3 C26 F1 108.0(7)
F3 C26 F2 106.7(7)
F1 C26 F2 106.1(7)
F3 C26 S1 112.7(6)
F1 C26 S1 112.1(6)
F2 C26 S1 110.8(6)
C7 N1 C1 125.3(7)
C7 N1 H1 117.3
C1 N1 H1 117.3
C11 N2 C12 116.1(7)
C11 N2 Re1 122.8(6)
C12 N2 Re1 121.1(5)
C13 N3 C17 117.2(7)
C13 N3 Re1 125.7(5)
C17 N3 Re1 117.1(5)
C22 N4 C18 118.9(7)
C22 N4 Re1 124.4(5)
C18 N4 Re1 116.7(5)
C25 Re1 C24 87.9(3)
C25 Re1 C23 89.5(3)
C24 Re1 C23 87.8(3)
C25 Re1 N3 94.3(3)
C24 Re1 N3 174.3(3)
C23 Re1 N3 97.5(3)
C25 Re1 N4 93.6(3)
C24 Re1 N4 99.4(3)
C23 Re1 N4 172.3(3)
N3 Re1 N4 75.2(2)
C25 Re1 N2 177.6(3)
C24 Re1 N2 92.2(3)
C23 Re1 N2 92.8(3)
N3 Re1 N2 85.4(2)
N4 Re1 N2 84.1(2)
O7 S1 O6 115.2(4)
O7 S1 O5 115.0(4)
O6 S1 O5 114.6(4)
O7 S1 C26 104.0(4)
O6 S1 C26 103.6(4)
O5 S1 C26 102.0(4)

loop_
_geom_bond_atom_site_label_1
_geom_bond_atom_site_label_2
_geom_bond_distance
C1 C6 1.392(12)
C1 C2 1.394(12)
C1 N1 1.415(12)
C2 C3 1.382(12)
C2 H2 0.9500
C3 C4 1.382(12)
C3 H3 0.9500
C4 C5 1.376(12)
C4 Cl1 1.759(9)
C5 C6 1.370(13)
C5 H5 0.9500
C6 H6 0.9500
C7 O1 1.224(10)
C7 N1 1.350(11)
C7 C8 1.525(12)
C8 C9 1.375(12)
C8 C12 1.396(11)
C9 C10 1.371(13)
C9 H9 0.9500
C10 C11 1.386(12)
C10 H10 0.9500
C11 N2 1.337(10)
C11 H11 0.9500
C12 N2 1.375(11)
C12 H12 0.9500
C13 N3 1.356(10)
C13 C14 1.363(11)
C13 H13 0.9500
C14 C15 1.377(11)
C14 H14 0.9500
C15 C16 1.375(12)
C15 H15 0.9500
C16 C17 1.389(10)
C16 H16 0.9500
C17 N3 1.376(9)
C17 C18 1.461(11)
C18 N4 1.372(9)
C18 C19 1.400(11)
C19 C20 1.395(12)
C19 H19 0.9500
C20 C21 1.368(11)
C20 H20 0.9500
C21 C22 1.397(11)
C21 H21 0.9500
C22 N4 1.337(10)
C22 H22 0.9500
C23 O2 1.141(10)
C23 Re1 1.945(8)
C24 O3 1.144(10)
C24 Re1 1.937(9)
C25 O4 1.166(10)
C25 Re1 1.903(9)
C26 F3 1.332(10)
C26 F1 1.334(10)
C26 F2 1.363(9)
C26 S1 1.815(9)
N1 H1 0.8800
N2 Re1 2.202(7)
N3 Re1 2.165(6)
N4 Re1 2.166(6)
O5 S1 1.456(6)
O6 S1 1.444(6)
O7 S1 1.437(6)
